data_4331111
loop_
_publ_author_name
'Gwendolyn A. Bailey'
'Eric W. Price'
'Brian M. Zeglis'
'Cara L. Ferreira'
'Eszter Boros'
'Michael J. Lacasse'
'Brian O. Patrick'
'Jason S. Lewis'
'Michael J. Adam'
'Chris Orvig'

_publ_section_title
;
 H2azapa: a Versatile Acyclic Multifunctional Chelator for 67Ga, 64Cu,
 111In, and 177Lu
;
_journal_name_full 'Inorganic Chemistry'
_journal_page_first 12575
_journal_page_last 12589
_journal_paper_doi 10.1021/ic302225z
_journal_volume 51
_journal_year 2012
_chemical_formula_sum 'C36 H41 Cl In N10 O11.5'
_chemical_formula_weight 948.06
_chemical_name_systematic
;
 ?
;
_space_group_IT_number 2
_symmetry_cell_setting triclinic
_symmetry_space_group_name_Hall '-P 1'
_symmetry_space_group_name_H-M 'P -1'
_atom_sites_solution_hydrogens geom
_atom_sites_solution_primary direct
_atom_sites_solution_secondary difmap
_audit_creation_method SHELXL-97
_cell_angle_alpha 95.694(2)
_cell_angle_beta 107.281(2)
_cell_angle_gamma 102.783(2)
_cell_formula_units_Z 2
_cell_length_a 11.5653(12)
_cell_length_b 12.5749(13)
_cell_length_c 14.7944(15)
_cell_measurement_reflns_used 9690
_cell_measurement_temperature 90.0(1)
_cell_measurement_theta_max 30.12
_cell_measurement_theta_min 2.42
_cell_volume 1971.9(4)
_computing_structure_refinement 'SHELXL-97 (Sheldrick, 2008)'
_diffrn_ambient_temperature 90.0(1)
_diffrn_measured_fraction_theta_full 0.996
_diffrn_measured_fraction_theta_max 0.996
_diffrn_measurement_device_type 'Bruker APEX DUO'
_diffrn_measurement_method 'area detector'
_diffrn_radiation_monochromator graphite
_diffrn_radiation_source 'fine-focus sealed tube'
_diffrn_radiation_type MoK\a
_diffrn_radiation_wavelength 0.71073
_diffrn_reflns_av_R_equivalents 0.0334
_diffrn_reflns_av_sigmaI/netI 0.0226
_diffrn_reflns_limit_h_max 16
_diffrn_reflns_limit_h_min -16
_diffrn_reflns_limit_k_max 17
_diffrn_reflns_limit_k_min -17
_diffrn_reflns_limit_l_max 20
_diffrn_reflns_limit_l_min -20
_diffrn_reflns_number 66418
_diffrn_reflns_theta_full 30.13
_diffrn_reflns_theta_max 30.13
_diffrn_reflns_theta_min 1.46
_exptl_absorpt_coefficient_mu 0.742
_exptl_absorpt_correction_T_max 0.929
_exptl_absorpt_correction_T_min 0.846
_exptl_absorpt_correction_type multi-scan
_exptl_absorpt_process_details 'SADABS, Sheldrick (2008)'
_exptl_crystal_colour brown
_exptl_crystal_density_diffrn 1.597
_exptl_crystal_description plate
_exptl_crystal_F_000 970
_exptl_crystal_size_max 0.27
_exptl_crystal_size_mid 0.22
_exptl_crystal_size_min 0.10
_refine_diff_density_max 0.845
_refine_diff_density_min -0.670
_refine_diff_density_rms 0.071
_refine_ls_extinction_method none
_refine_ls_goodness_of_fit_ref 1.044
_refine_ls_hydrogen_treatment mixed
_refine_ls_matrix_type full
_refine_ls_number_parameters 571
_refine_ls_number_reflns 11596
_refine_ls_number_restraints 0
_refine_ls_restrained_S_all 1.044
_refine_ls_R_factor_all 0.0281
_refine_ls_R_factor_gt 0.0240
_refine_ls_shift/su_max 0.002
_refine_ls_shift/su_mean 0.000
_refine_ls_structure_factor_coef Fsqd
_refine_ls_weighting_details 'calc w=1/[\s^2^(Fo^2^)+(0.0265P)^2^+1.4927P] where P=(Fo^2^+2Fc^2^)/3'
_refine_ls_weighting_scheme calc
_refine_ls_wR_factor_gt 0.0583
_refine_ls_wR_factor_ref 0.0608
_reflns_number_gt 10589
_reflns_number_total 11596
_reflns_threshold_expression >2\s(I)
_cod_data_source_file ic302225z_si_002_2.cif
_cod_data_source_block co411
_cod_original_formula_sum 'C36 H41 Cl In N10 O11.50'
_cod_database_code 4331111

loop_
_symmetry_equiv_pos_as_xyz
'x, y, z'
'-x, -y, -z'

loop_
_atom_site_label
_atom_site_type_symbol
_atom_site_fract_x
_atom_site_fract_y
_atom_site_fract_z
_atom_site_U_iso_or_equiv
_atom_site_adp_type
_atom_site_occupancy
_atom_site_symmetry_multiplicity
_atom_site_calc_flag
_atom_site_refinement_flags
C1 C 0.70619(13) 0.70842(11) 0.52426(10) 0.0128(2) Uani 1 1 d .
C2 C 0.62851(13) 0.65092(11) 0.58045(10) 0.0126(2) Uani 1 1 d .
C3 C 0.49911(14) 0.63075(12) 0.55482(10) 0.0160(3) Uani 1 1 d .
H3 H 0.4523 0.6509 0.4977 0.019 Uiso 1 1 calc R
C4 C 0.43933(14) 0.58040(13) 0.61429(11) 0.0173(3) Uani 1 1 d .
H4 H 0.3506 0.5637 0.5974 0.021 Uiso 1 1 calc R
C5 C 0.51080(13) 0.55474(12) 0.69869(10) 0.0148(3) Uani 1 1 d .
H5 H 0.4718 0.5207 0.7405 0.018 Uiso 1 1 calc R
C6 C 0.64035(13) 0.57980(11) 0.72073(10) 0.0113(2) Uani 1 1 d .
C7 C 0.72931(13) 0.56417(11) 0.81251(10) 0.0114(2) Uani 1 1 d .
H7A H 0.7676 0.6359 0.8574 0.014 Uiso 1 1 calc R
H7B H 0.6832 0.5118 0.8436 0.014 Uiso 1 1 calc R
C8 C 0.77334(13) 0.40301(11) 0.73804(10) 0.0123(2) Uani 1 1 d .
H8A H 0.7191 0.4038 0.6724 0.015 Uiso 1 1 calc R
H8B H 0.8423 0.3714 0.7317 0.015 Uiso 1 1 calc R
C9 C 0.69762(13) 0.32860(11) 0.78462(10) 0.0132(2) Uani 1 1 d .
C10 C 0.57082(14) 0.27801(12) 0.75386(11) 0.0154(3) Uani 1 1 d .
H10 H 0.5091 0.2818 0.6961 0.019 Uiso 1 1 calc R
C11 C 0.43847(15) 0.14813(13) 0.82919(13) 0.0221(3) Uani 1 1 d .
H11A H 0.3652 0.1544 0.7765 0.027 Uiso 1 1 calc R
H11B H 0.4268 0.1716 0.8910 0.027 Uiso 1 1 calc R
C12 C 0.44483(14) 0.02865(12) 0.82109(11) 0.0172(3) Uani 1 1 d .
C13 C 0.52761(15) -0.00430(13) 0.89532(11) 0.0196(3) Uani 1 1 d .
H13 H 0.5764 0.0474 0.9525 0.024 Uiso 1 1 calc R
C14 C 0.53966(18) -0.11197(14) 0.88677(14) 0.0263(3) Uani 1 1 d .
H14 H 0.5970 -0.1335 0.9376 0.032 Uiso 1 1 calc R
C15 C 0.46768(18) -0.18790(14) 0.80366(15) 0.0296(4) Uani 1 1 d .
H15 H 0.4763 -0.2614 0.7974 0.035 Uiso 1 1 calc R
C16 C 0.38364(17) -0.15712(15) 0.73004(14) 0.0290(4) Uani 1 1 d .
H16 H 0.3339 -0.2097 0.6736 0.035 Uiso 1 1 calc R
C17 C 0.37146(15) -0.04869(14) 0.73835(12) 0.0233(3) Uani 1 1 d .
H17 H 0.3133 -0.0277 0.6877 0.028 Uiso 1 1 calc R
C18 C 0.93202(13) 0.52697(11) 0.88176(10) 0.0116(2) Uani 1 1 d .
H18A H 0.9826 0.4761 0.8706 0.014 Uiso 1 1 calc R
H18B H 0.8955 0.5029 0.9314 0.014 Uiso 1 1 calc R
C19 C 1.01633(13) 0.64396(11) 0.91790(10) 0.0123(2) Uani 1 1 d .
H19A H 0.9652 0.6950 0.9272 0.015 Uiso 1 1 calc R
H19B H 1.0793 0.6470 0.9810 0.015 Uiso 1 1 calc R
C20 C 0.88054(13) 0.43519(11) 0.54049(10) 0.0114(2) Uani 1 1 d .
C21 C 1.00446(13) 0.44105(11) 0.61565(10) 0.0116(2) Uani 1 1 d .
C22 C 1.07937(14) 0.37221(12) 0.60521(10) 0.0142(3) Uani 1 1 d .
H22 H 1.0556 0.3184 0.5486 0.017 Uiso 1 1 calc R
C23 C 1.19098(14) 0.38384(13) 0.68005(11) 0.0171(3) Uani 1 1 d .
H23 H 1.2443 0.3374 0.6754 0.021 Uiso 1 1 calc R
C24 C 1.22306(13) 0.46340(12) 0.76092(11) 0.0160(3) Uani 1 1 d .
H24 H 1.2979 0.4715 0.8130 0.019 Uiso 1 1 calc R
C25 C 1.14384(13) 0.53195(11) 0.76514(10) 0.0121(2) Uani 1 1 d .
C26 C 1.18077(13) 0.62364(12) 0.85031(11) 0.0151(3) Uani 1 1 d .
H26A H 1.2015 0.5922 0.9100 0.018 Uiso 1 1 calc R
H26B H 1.2574 0.6785 0.8515 0.018 Uiso 1 1 calc R
C27 C 1.13847(13) 0.80235(11) 0.87548(10) 0.0135(2) Uani 1 1 d .
H27A H 1.1989 0.8249 0.8411 0.016 Uiso 1 1 calc R
H27B H 1.1840 0.8234 0.9455 0.016 Uiso 1 1 calc R
C28 C 1.03576(13) 0.85874(11) 0.84794(10) 0.0129(2) Uani 1 1 d .
C29 C 1.02624(14) 0.96180(12) 0.87923(11) 0.0156(3) Uani 1 1 d .
H29 H 1.0870 1.0185 0.9284 0.019 Uiso 1 1 calc R
C30 C 0.84983(16) 1.05482(13) 0.83011(12) 0.0202(3) Uani 1 1 d .
H30A H 0.9132 1.1220 0.8712 0.024 Uiso 1 1 calc R
H30B H 0.7849 1.0337 0.8608 0.024 Uiso 1 1 calc R
C31 C 0.79009(14) 1.08095(12) 0.73282(11) 0.0163(3) Uani 1 1 d .
C32 C 0.86329(16) 1.13817(13) 0.68454(13) 0.0232(3) Uani 1 1 d .
H32 H 0.9522 1.1588 0.7118 0.028 Uiso 1 1 calc R
C33 C 0.8057(2) 1.16493(14) 0.59625(13) 0.0304(4) Uani 1 1 d .
H33 H 0.8556 1.2027 0.5626 0.036 Uiso 1 1 calc R
C34 C 0.6758(2) 1.13669(16) 0.55712(13) 0.0342(4) Uani 1 1 d .
H34 H 0.6366 1.1568 0.4976 0.041 Uiso 1 1 calc R
C35 C 0.60340(18) 1.07881(18) 0.60543(13) 0.0340(4) Uani 1 1 d .
H35 H 0.5144 1.0592 0.5789 0.041 Uiso 1 1 calc R
C36 C 0.66080(16) 1.04977(15) 0.69216(12) 0.0239(3) Uani 1 1 d .
H36 H 0.6111 1.0081 0.7239 0.029 Uiso 1 1 calc R
N1 N 0.69616(11) 0.62416(9) 0.66114(8) 0.0112(2) Uani 1 1 d .
N2 N 0.82897(11) 0.52012(9) 0.79085(8) 0.0102(2) Uani 1 1 d .
N3 N 0.75124(13) 0.30056(11) 0.87096(10) 0.0203(3) Uani 1 1 d .
N4 N 0.66321(14) 0.23585(11) 0.89510(10) 0.0220(3) Uani 1 1 d .
N5 N 0.55387(12) 0.22184(10) 0.82393(10) 0.0169(2) Uani 1 1 d .
N6 N 1.03679(11) 0.51971(9) 0.69405(8) 0.0112(2) Uani 1 1 d .
N7 N 1.08214(11) 0.68116(9) 0.84958(8) 0.0112(2) Uani 1 1 d .
N8 N 0.92670(11) 0.80599(10) 0.77690(8) 0.0125(2) Uani 1 1 d .
N9 N 0.84868(12) 0.87001(10) 0.76209(9) 0.0149(2) Uani 1 1 d .
N10 N 0.91055(12) 0.96432(10) 0.82412(9) 0.0155(2) Uani 1 1 d .
O1 O 0.82355(9) 0.72397(8) 0.55987(7) 0.01345(19) Uani 1 1 d .
O2 O 0.65010(10) 0.73915(9) 0.44933(8) 0.0179(2) Uani 1 1 d .
O3 O 0.82147(9) 0.50320(8) 0.56096(7) 0.01345(19) Uani 1 1 d .
O4 O 0.84285(10) 0.36620(8) 0.46486(7) 0.01452(19) Uani 1 1 d .
O5 O 1.06954(10) 0.73816(9) 0.65623(8) 0.01321(19) Uani 1 1 d .
O6 O 0.82311(14) 0.78830(12) 0.15112(10) 0.0328(3) Uani 1 1 d .
O7 O 0.65301(13) 0.68222(13) 0.01745(15) 0.0500(5) Uani 1 1 d .
O8 O 0.82928(13) 0.79292(10) -0.00588(9) 0.0267(3) Uani 1 1 d .
O9 O 0.84376(14) 0.63188(11) 0.06029(10) 0.0300(3) Uani 1 1 d .
O10 O 0.4943(3) 0.5336(3) 0.0869(2) 0.0296(6) Uani 0.50 1 d P
O11 O 0.80391(13) 0.94083(11) 0.46618(11) 0.0290(3) Uani 1 1 d .
O12 O 1.03683(13) 0.92992(11) 0.61420(11) 0.0275(3) Uani 1 1 d .
Cl1 Cl 0.78800(3) 0.72343(3) 0.05692(3) 0.01909(7) Uani 1 1 d .
In1 In 0.906054(8) 0.639160(7) 0.687298(7) 0.00941(3) Uani 1 1 d .
H5A H 1.063(2) 0.799(2) 0.6405(17) 0.035(6) Uiso 1 1 d .
H5B H 1.089(2) 0.706(2) 0.6172(18) 0.036(6) Uiso 1 1 d .
H11C H 0.749(3) 0.867(2) 0.4529(19) 0.050(8) Uiso 1 1 d .
H11D H 0.778(3) 0.979(3) 0.501(3) 0.079(11) Uiso 1 1 d .
H12A H 1.081(3) 0.970(2) 0.5925(19) 0.046(8) Uiso 1 1 d .
H12B H 0.969(3) 0.918(2) 0.575(2) 0.053(8) Uiso 1 1 d .
H10A H 0.530(7) 0.578(6) 0.061(5) 0.080 Uiso 0.50 1 d P
H10B H 0.460(7) 0.480(6) 0.050(5) 0.080 Uiso 0.50 1 d P

loop_
_atom_site_aniso_label
_atom_site_aniso_U_11
_atom_site_aniso_U_22
_atom_site_aniso_U_33
_atom_site_aniso_U_23
_atom_site_aniso_U_13
_atom_site_aniso_U_12
C1 0.0153(6) 0.0112(6) 0.0116(6) 0.0014(5) 0.0030(5) 0.0053(5)
C2 0.0136(6) 0.0117(6) 0.0114(6) 0.0000(5) 0.0020(5) 0.0053(5)
C3 0.0140(6) 0.0182(7) 0.0136(6) 0.0006(5) 0.0001(5) 0.0070(5)
C4 0.0112(6) 0.0205(7) 0.0181(7) 0.0005(5) 0.0022(5) 0.0051(5)
C5 0.0116(6) 0.0161(6) 0.0162(6) 0.0013(5) 0.0047(5) 0.0034(5)
C6 0.0119(6) 0.0091(5) 0.0125(6) 0.0000(4) 0.0033(5) 0.0040(4)
C7 0.0115(6) 0.0116(6) 0.0111(6) 0.0015(5) 0.0032(5) 0.0040(5)
C8 0.0140(6) 0.0087(5) 0.0125(6) 0.0006(4) 0.0028(5) 0.0024(5)
C9 0.0154(6) 0.0096(6) 0.0128(6) 0.0014(5) 0.0023(5) 0.0031(5)
C10 0.0162(6) 0.0121(6) 0.0173(6) 0.0033(5) 0.0037(5) 0.0045(5)
C11 0.0197(7) 0.0168(7) 0.0351(9) 0.0091(6) 0.0145(7) 0.0056(6)
C12 0.0159(6) 0.0154(6) 0.0226(7) 0.0044(5) 0.0107(6) 0.0023(5)
C13 0.0233(7) 0.0181(7) 0.0189(7) 0.0044(6) 0.0100(6) 0.0038(6)
C14 0.0311(9) 0.0226(8) 0.0330(9) 0.0121(7) 0.0168(7) 0.0109(7)
C15 0.0348(10) 0.0151(7) 0.0460(11) 0.0032(7) 0.0257(9) 0.0049(7)
C16 0.0225(8) 0.0236(8) 0.0350(9) -0.0090(7) 0.0142(7) -0.0064(6)
C17 0.0154(7) 0.0270(8) 0.0248(8) 0.0023(6) 0.0074(6) 0.0002(6)
C18 0.0115(6) 0.0110(6) 0.0108(6) 0.0032(5) 0.0010(5) 0.0030(5)
C19 0.0126(6) 0.0117(6) 0.0105(6) 0.0019(5) 0.0015(5) 0.0023(5)
C20 0.0122(6) 0.0110(6) 0.0124(6) 0.0039(5) 0.0050(5) 0.0037(5)
C21 0.0123(6) 0.0113(6) 0.0129(6) 0.0043(5) 0.0055(5) 0.0040(5)
C22 0.0162(6) 0.0136(6) 0.0155(6) 0.0031(5) 0.0070(5) 0.0068(5)
C23 0.0162(7) 0.0192(7) 0.0201(7) 0.0048(6) 0.0074(6) 0.0103(5)
C24 0.0111(6) 0.0195(7) 0.0193(7) 0.0057(5) 0.0048(5) 0.0068(5)
C25 0.0112(6) 0.0123(6) 0.0138(6) 0.0037(5) 0.0048(5) 0.0034(5)
C26 0.0113(6) 0.0157(6) 0.0163(6) 0.0005(5) 0.0015(5) 0.0048(5)
C27 0.0124(6) 0.0111(6) 0.0148(6) 0.0016(5) 0.0026(5) 0.0016(5)
C28 0.0148(6) 0.0105(6) 0.0126(6) 0.0021(5) 0.0038(5) 0.0027(5)
C29 0.0183(7) 0.0112(6) 0.0153(6) 0.0011(5) 0.0040(5) 0.0023(5)
C30 0.0282(8) 0.0155(7) 0.0208(7) 0.0016(5) 0.0090(6) 0.0131(6)
C31 0.0195(7) 0.0113(6) 0.0198(7) 0.0012(5) 0.0071(6) 0.0071(5)
C32 0.0230(8) 0.0170(7) 0.0278(8) 0.0036(6) 0.0090(6) 0.0012(6)
C33 0.0497(12) 0.0137(7) 0.0278(9) 0.0057(6) 0.0154(8) 0.0039(7)
C34 0.0539(13) 0.0300(9) 0.0204(8) 0.0019(7) 0.0034(8) 0.0275(9)
C35 0.0251(9) 0.0504(12) 0.0235(8) -0.0082(8) 0.0007(7) 0.0200(8)
C36 0.0191(7) 0.0276(8) 0.0242(8) -0.0040(6) 0.0095(6) 0.0051(6)
N1 0.0118(5) 0.0097(5) 0.0111(5) 0.0005(4) 0.0018(4) 0.0040(4)
N2 0.0098(5) 0.0089(5) 0.0105(5) 0.0007(4) 0.0013(4) 0.0031(4)
N3 0.0206(6) 0.0160(6) 0.0170(6) 0.0062(5) -0.0011(5) -0.0012(5)
N4 0.0238(7) 0.0183(6) 0.0173(6) 0.0059(5) 0.0015(5) -0.0014(5)
N5 0.0179(6) 0.0126(5) 0.0200(6) 0.0042(5) 0.0061(5) 0.0032(5)
N6 0.0117(5) 0.0099(5) 0.0126(5) 0.0032(4) 0.0044(4) 0.0033(4)
N7 0.0107(5) 0.0096(5) 0.0130(5) 0.0019(4) 0.0031(4) 0.0032(4)
N8 0.0139(5) 0.0108(5) 0.0129(5) 0.0018(4) 0.0037(4) 0.0044(4)
N9 0.0180(6) 0.0119(5) 0.0158(6) 0.0022(4) 0.0053(5) 0.0065(4)
N10 0.0203(6) 0.0112(5) 0.0155(6) 0.0010(4) 0.0052(5) 0.0065(5)
O1 0.0129(5) 0.0146(5) 0.0137(5) 0.0042(4) 0.0034(4) 0.0060(4)
O2 0.0178(5) 0.0195(5) 0.0149(5) 0.0061(4) 0.0008(4) 0.0065(4)
O3 0.0136(5) 0.0135(5) 0.0133(5) 0.0006(4) 0.0026(4) 0.0068(4)
O4 0.0166(5) 0.0131(5) 0.0137(5) -0.0002(4) 0.0052(4) 0.0044(4)
O5 0.0144(5) 0.0120(5) 0.0149(5) 0.0029(4) 0.0062(4) 0.0046(4)
O6 0.0460(8) 0.0323(7) 0.0245(6) 0.0002(5) 0.0181(6) 0.0129(6)
O7 0.0176(6) 0.0289(7) 0.0928(14) -0.0089(8) 0.0143(8) -0.0016(5)
O8 0.0420(7) 0.0161(5) 0.0217(6) 0.0024(4) 0.0115(5) 0.0065(5)
O9 0.0451(8) 0.0281(6) 0.0338(7) 0.0146(5) 0.0238(6) 0.0247(6)
O10 0.0243(13) 0.0335(14) 0.0243(13) 0.0048(11) 0.0065(10) -0.0035(11)
O11 0.0309(7) 0.0194(6) 0.0421(8) 0.0116(5) 0.0168(6) 0.0084(5)
O12 0.0211(6) 0.0198(6) 0.0416(8) 0.0149(5) 0.0075(6) 0.0052(5)
Cl1 0.01853(16) 0.01468(15) 0.02557(18) 0.00121(13) 0.00955(14) 0.00526(12)
In1 0.00923(4) 0.00884(4) 0.01020(5) 0.00166(3) 0.00237(3) 0.00360(3)

loop_
_atom_type_symbol
_atom_type_description
_atom_type_scat_dispersion_real
_atom_type_scat_dispersion_imag
_atom_type_scat_source
C C 0.0033 0.0016 'International Tables Vol C Tables 4.2.6.8 and 6.1.1.4'
H H 0.0000 0.0000 'International Tables Vol C Tables 4.2.6.8 and 6.1.1.4'
N N 0.0061 0.0033 'International Tables Vol C Tables 4.2.6.8 and 6.1.1.4'
O O 0.0106 0.0060 'International Tables Vol C Tables 4.2.6.8 and 6.1.1.4'
Cl Cl 0.1484 0.1585 'International Tables Vol C Tables 4.2.6.8 and 6.1.1.4'
In In -0.7276 1.3100 'International Tables Vol C Tables 4.2.6.8 and 6.1.1.4'

loop_
_geom_angle_atom_site_label_1
_geom_angle_atom_site_label_2
_geom_angle_atom_site_label_3
_geom_angle
O2 C1 O1 125.89(13)
O2 C1 C2 118.05(13)
O1 C1 C2 116.02(12)
N1 C2 C3 121.47(13)
N1 C2 C1 114.15(12)
C3 C2 C1 124.32(13)
C2 C3 C4 118.68(13)
C2 C3 H3 120.7
C4 C3 H3 120.7
C3 C4 C5 119.29(13)
C3 C4 H4 120.4
C5 C4 H4 120.4
C6 C5 C4 118.75(13)
C6 C5 H5 120.6
C4 C5 H5 120.6
N1 C6 C5 121.34(13)
N1 C6 C7 114.31(12)
C5 C6 C7 124.31(13)
N2 C7 C6 109.32(11)
N2 C7 H7A 109.8
C6 C7 H7A 109.8
N2 C7 H7B 109.8
C6 C7 H7B 109.8
H7A C7 H7B 108.3
C9 C8 N2 114.79(11)
C9 C8 H8A 108.6
N2 C8 H8A 108.6
C9 C8 H8B 108.6
N2 C8 H8B 108.6
H8A C8 H8B 107.5
N3 C9 C10 108.29(13)
N3 C9 C8 121.81(13)
C10 C9 C8 129.90(13)
N5 C10 C9 104.57(13)
N5 C10 H10 127.7
C9 C10 H10 127.7
N5 C11 C12 111.20(13)
N5 C11 H11A 109.4
C12 C11 H11A 109.4
N5 C11 H11B 109.4
C12 C11 H11B 109.4
H11A C11 H11B 108.0
C13 C12 C17 119.14(15)
C13 C12 C11 120.04(14)
C17 C12 C11 120.78(15)
C14 C13 C12 120.75(16)
C14 C13 H13 119.6
C12 C13 H13 119.6
C15 C14 C13 119.72(17)
C15 C14 H14 120.1
C13 C14 H14 120.1
C16 C15 C14 120.28(16)
C16 C15 H15 119.9
C14 C15 H15 119.9
C15 C16 C17 120.15(16)
C15 C16 H16 119.9
C17 C16 H16 119.9
C12 C17 C16 119.95(17)
C12 C17 H17 120.0
C16 C17 H17 120.0
N2 C18 C19 111.34(11)
N2 C18 H18A 109.4
C19 C18 H18A 109.4
N2 C18 H18B 109.4
C19 C18 H18B 109.4
H18A C18 H18B 108.0
N7 C19 C18 111.74(11)
N7 C19 H19A 109.3
C18 C19 H19A 109.3
N7 C19 H19B 109.3
C18 C19 H19B 109.3
H19A C19 H19B 107.9
O4 C20 O3 124.61(13)
O4 C20 C21 119.54(12)
O3 C20 C21 115.85(12)
N6 C21 C22 122.36(13)
N6 C21 C20 114.48(12)
C22 C21 C20 123.16(12)
C21 C22 C23 118.21(13)
C21 C22 H22 120.9
C23 C22 H22 120.9
C24 C23 C22 119.34(13)
C24 C23 H23 120.3
C22 C23 H23 120.3
C23 C24 C25 119.10(13)
C23 C24 H24 120.4
C25 C24 H24 120.4
N6 C25 C24 121.31(13)
N6 C25 C26 118.72(12)
C24 C25 C26 119.95(13)
N7 C26 C25 113.68(11)
N7 C26 H26A 108.8
C25 C26 H26A 108.8
N7 C26 H26B 108.8
C25 C26 H26B 108.8
H26A C26 H26B 107.7
N7 C27 C28 108.44(11)
N7 C27 H27A 110.0
C28 C27 H27A 110.0
N7 C27 H27B 110.0
C28 C27 H27B 110.0
H27A C27 H27B 108.4
N8 C28 C29 107.43(13)
N8 C28 C27 119.76(12)
C29 C28 C27 132.80(13)
N10 C29 C28 104.23(12)
N10 C29 H29 127.9
C28 C29 H29 127.9
N10 C30 C31 112.15(12)
N10 C30 H30A 109.2
C31 C30 H30A 109.2
N10 C30 H30B 109.2
C31 C30 H30B 109.2
H30A C30 H30B 107.9
C36 C31 C32 119.86(15)
C36 C31 C30 119.38(15)
C32 C31 C30 120.74(15)
C33 C32 C31 119.72(16)
C33 C32 H32 120.1
C31 C32 H32 120.1
C34 C33 C32 120.27(18)
C34 C33 H33 119.9
C32 C33 H33 119.9
C33 C34 C35 119.64(17)
C33 C34 H34 120.2
C35 C34 H34 120.2
C36 C35 C34 120.06(18)
C36 C35 H35 120.0
C34 C35 H35 120.0
C31 C36 C35 120.40(17)
C31 C36 H36 119.8
C35 C36 H36 119.8
C6 N1 C2 120.37(12)
C6 N1 In1 120.52(9)
C2 N1 In1 118.81(9)
C7 N2 C18 109.80(10)
C7 N2 C8 109.36(10)
C18 N2 C8 111.20(10)
C7 N2 In1 105.71(8)
C18 N2 In1 110.47(8)
C8 N2 In1 110.15(8)
N4 N3 C9 108.87(13)
N3 N4 N5 107.21(12)
N4 N5 C10 111.05(13)
N4 N5 C11 119.38(13)
C10 N5 C11 129.50(14)
C25 N6 C21 119.65(12)
C25 N6 In1 124.14(9)
C21 N6 In1 115.91(9)
C26 N7 C27 109.82(11)
C26 N7 C19 111.05(11)
C27 N7 C19 109.68(11)
C26 N7 In1 113.54(8)
C27 N7 In1 108.61(8)
C19 N7 In1 103.96(8)
N9 N8 C28 110.65(12)
N9 N8 In1 128.08(9)
C28 N8 In1 120.72(9)
N8 N9 N10 105.19(12)
N9 N10 C29 112.50(12)
N9 N10 C30 120.32(13)
C29 N10 C30 127.12(13)
C1 O1 In1 120.07(9)
C20 O3 In1 122.47(9)
In1 O5 H5A 115.7(17)
In1 O5 H5B 114.0(18)
H5A O5 H5B 107(2)
H10A O10 H10B 108(6)
H11C O11 H11D 105(3)
H12A O12 H12B 104(3)
O6 Cl1 O9 110.97(9)
O6 Cl1 O7 109.90(10)
O9 Cl1 O7 109.47(9)
O6 Cl1 O8 109.21(8)
O9 Cl1 O8 109.29(8)
O7 Cl1 O8 107.95(10)
O3 In1 O5 102.51(4)
O3 In1 N8 155.47(4)
O5 In1 N8 81.74(4)
O3 In1 N1 79.84(4)
O5 In1 N1 141.05(4)
N8 In1 N1 81.97(4)
O3 In1 O1 75.31(4)
O5 In1 O1 74.03(4)
N8 In1 O1 82.89(4)
N1 In1 O1 69.00(4)
O3 In1 N6 70.25(4)
O5 In1 N6 76.39(4)
N8 In1 N6 133.60(4)
N1 In1 N6 137.48(4)
O1 In1 N6 127.66(4)
O3 In1 N2 91.69(4)
O5 In1 N2 147.78(4)
N8 In1 N2 97.22(4)
N1 In1 N2 69.49(4)
O1 In1 N2 138.05(4)
N6 In1 N2 81.64(4)
O3 In1 N7 137.19(4)
O5 In1 N7 76.98(4)
N8 In1 N7 67.33(4)
N1 In1 N7 127.29(4)
O1 In1 N7 140.88(4)
N6 In1 N7 68.10(4)
N2 In1 N7 73.07(4)

loop_
_geom_bond_atom_site_label_1
_geom_bond_atom_site_label_2
_geom_bond_distance
C1 O2 1.2521(17)
C1 O1 1.2631(17)
C1 C2 1.515(2)
C2 N1 1.3386(17)
C2 C3 1.387(2)
C3 C4 1.390(2)
C3 H3 0.9500
C4 C5 1.390(2)
C4 H4 0.9500
C5 C6 1.3896(19)
C5 H5 0.9500
C6 N1 1.3347(18)
C6 C7 1.5011(19)
C7 N2 1.4848(17)
C7 H7A 0.9900
C7 H7B 0.9900
C8 C9 1.4970(19)
C8 N2 1.4990(17)
C8 H8A 0.9900
C8 H8B 0.9900
C9 N3 1.3624(18)
C9 C10 1.377(2)
C10 N5 1.3480(19)
C10 H10 0.9500
C11 N5 1.475(2)
C11 C12 1.515(2)
C11 H11A 0.9900
C11 H11B 0.9900
C12 C13 1.391(2)
C12 C17 1.395(2)
C13 C14 1.389(2)
C13 H13 0.9500
C14 C15 1.387(3)
C14 H14 0.9500
C15 C16 1.379(3)
C15 H15 0.9500
C16 C17 1.399(3)
C16 H16 0.9500
C17 H17 0.9500
C18 N2 1.4885(17)
C18 C19 1.5167(19)
C18 H18A 0.9900
C18 H18B 0.9900
C19 N7 1.4877(18)
C19 H19A 0.9900
C19 H19B 0.9900
C20 O4 1.2429(17)
C20 O3 1.2727(16)
C20 C21 1.5120(19)
C21 N6 1.3470(18)
C21 C22 1.3816(19)
C22 C23 1.396(2)
C22 H22 0.9500
C23 C24 1.380(2)
C23 H23 0.9500
C24 C25 1.3997(19)
C24 H24 0.9500
C25 N6 1.3314(18)
C25 C26 1.508(2)
C26 N7 1.4777(18)
C26 H26A 0.9900
C26 H26B 0.9900
C27 N7 1.4799(17)
C27 C28 1.4908(19)
C27 H27A 0.9900
C27 H27B 0.9900
C28 N8 1.3563(18)
C28 C29 1.3712(19)
C29 N10 1.3535(19)
C29 H29 0.9500
C30 N10 1.4719(18)
C30 C31 1.504(2)
C30 H30A 0.9900
C30 H30B 0.9900
C31 C36 1.382(2)
C31 C32 1.392(2)
C32 C33 1.390(3)
C32 H32 0.9500
C33 C34 1.388(3)
C33 H33 0.9500
C34 C35 1.389(3)
C34 H34 0.9500
C35 C36 1.384(3)
C35 H35 0.9500
C36 H36 0.9500
N1 In1 2.3028(12)
N2 In1 2.4614(12)
N3 N4 1.3165(19)
N4 N5 1.3462(19)
N6 In1 2.3447(12)
N7 In1 2.5609(12)
N8 N9 1.3225(16)
N8 In1 2.2921(12)
N9 N10 1.3339(17)
O1 In1 2.3200(10)
O3 In1 2.2165(10)
O5 In1 2.2190(10)
O5 H5A 0.83(3)
O5 H5B 0.79(3)
O6 Cl1 1.4366(13)
O7 Cl1 1.4447(14)
O8 Cl1 1.4474(13)
O9 Cl1 1.4369(12)
O10 H10A 0.81(7)
O10 H10B 0.77(8)
O11 H11C 0.96(3)
O11 H11D 0.83(4)
O12 H12A 0.80(3)
O12 H12B 0.79(3)

loop_
_geom_torsion_atom_site_label_1
_geom_torsion_atom_site_label_2
_geom_torsion_atom_site_label_3
_geom_torsion_atom_site_label_4
_geom_torsion
O2 C1 C2 N1 -177.89(12)
O1 C1 C2 N1 -0.05(18)
O2 C1 C2 C3 -0.5(2)
O1 C1 C2 C3 177.29(13)
N1 C2 C3 C4 -0.8(2)
C1 C2 C3 C4 -177.92(13)
C2 C3 C4 C5 1.8(2)
C3 C4 C5 C6 -0.4(2)
C4 C5 C6 N1 -2.3(2)
C4 C5 C6 C7 175.44(13)
N1 C6 C7 N2 -42.49(15)
C5 C6 C7 N2 139.63(13)
N2 C8 C9 N3 -66.44(17)
N2 C8 C9 C10 113.34(16)
N3 C9 C10 N5 0.28(16)
C8 C9 C10 N5 -179.52(14)
N5 C11 C12 C13 69.19(19)
N5 C11 C12 C17 -108.62(17)
C17 C12 C13 C14 1.5(2)
C11 C12 C13 C14 -176.37(15)
C12 C13 C14 C15 -0.5(2)
C13 C14 C15 C16 -0.6(3)
C14 C15 C16 C17 0.7(3)
C13 C12 C17 C16 -1.3(2)
C11 C12 C17 C16 176.50(15)
C15 C16 C17 C12 0.3(2)
N2 C18 C19 N7 -63.72(14)
O4 C20 C21 N6 179.18(12)
O3 C20 C21 N6 -1.19(17)
O4 C20 C21 C22 -0.5(2)
O3 C20 C21 C22 179.17(13)
N6 C21 C22 C23 1.4(2)
C20 C21 C22 C23 -178.94(13)
C21 C22 C23 C24 -0.5(2)
C22 C23 C24 C25 -1.2(2)
C23 C24 C25 N6 1.9(2)
C23 C24 C25 C26 -176.51(13)
N6 C25 C26 N7 7.60(18)
C24 C25 C26 N7 -173.90(12)
N7 C27 C28 N8 -24.99(17)
N7 C27 C28 C29 156.82(15)
N8 C28 C29 N10 -0.07(16)
C27 C28 C29 N10 178.28(15)
N10 C30 C31 C36 106.81(16)
N10 C30 C31 C32 -74.63(18)
C36 C31 C32 C33 0.9(2)
C30 C31 C32 C33 -177.67(15)
C31 C32 C33 C34 1.2(3)
C32 C33 C34 C35 -1.7(3)
C33 C34 C35 C36 0.1(3)
C32 C31 C36 C35 -2.5(2)
C30 C31 C36 C35 176.06(15)
C34 C35 C36 C31 2.0(3)
C5 C6 N1 C2 3.4(2)
C7 C6 N1 C2 -174.51(12)
C5 C6 N1 In1 -170.22(10)
C7 C6 N1 In1 11.83(15)
C3 C2 N1 C6 -1.9(2)
C1 C2 N1 C6 175.54(11)
C3 C2 N1 In1 171.88(10)
C1 C2 N1 In1 -10.69(15)
C6 C7 N2 C18 167.92(10)
C6 C7 N2 C8 -69.82(13)
C6 C7 N2 In1 48.75(11)
C19 C18 N2 C7 -78.02(13)
C19 C18 N2 C8 160.82(11)
C19 C18 N2 In1 38.19(12)
C9 C8 N2 C7 -50.89(15)
C9 C8 N2 C18 70.53(14)
C9 C8 N2 In1 -166.66(9)
C10 C9 N3 N4 -0.52(17)
C8 C9 N3 N4 179.30(13)
C9 N3 N4 N5 0.54(17)
N3 N4 N5 C10 -0.37(18)
N3 N4 N5 C11 177.13(13)
C9 C10 N5 N4 0.05(17)
C9 C10 N5 C11 -177.12(14)
C12 C11 N5 N4 -66.43(19)
C12 C11 N5 C10 110.55(18)
C24 C25 N6 C21 -1.0(2)
C26 C25 N6 C21 177.45(12)
C24 C25 N6 In1 -174.41(10)
C26 C25 N6 In1 4.06(17)
C22 C21 N6 C25 -0.7(2)
C20 C21 N6 C25 179.65(12)
C22 C21 N6 In1 173.22(10)
C20 C21 N6 In1 -6.43(14)
C25 C26 N7 C27 -135.76(12)
C25 C26 N7 C19 102.76(13)
C25 C26 N7 In1 -13.96(14)
C28 C27 N7 C26 164.35(11)
C28 C27 N7 C19 -73.35(13)
C28 C27 N7 In1 39.65(12)
C18 C19 N7 C26 -71.79(14)
C18 C19 N7 C27 166.64(11)
C18 C19 N7 In1 50.66(11)
C29 C28 N8 N9 -0.35(16)
C27 C28 N8 N9 -178.95(12)
C29 C28 N8 In1 171.80(9)
C27 C28 N8 In1 -6.80(17)
C28 N8 N9 N10 0.62(15)
In1 N8 N9 N10 -170.81(9)
N8 N9 N10 C29 -0.68(16)
N8 N9 N10 C30 -177.98(12)
C28 C29 N10 N9 0.47(17)
C28 C29 N10 C30 177.55(14)
C31 C30 N10 N9 -49.37(19)
C31 C30 N10 C29 133.75(16)
O2 C1 O1 In1 -171.53(11)
C2 C1 O1 In1 10.82(15)
O4 C20 O3 In1 -171.20(10)
C21 C20 O3 In1 9.19(16)
C20 O3 In1 O5 61.05(11)
C20 O3 In1 N8 158.62(10)
C20 O3 In1 N1 -158.64(11)
C20 O3 In1 O1 130.59(11)
C20 O3 In1 N6 -9.33(10)
C20 O3 In1 N2 -89.82(10)
C20 O3 In1 N7 -23.21(13)
N9 N8 In1 O3 10.79(18)
C28 N8 In1 O3 -159.87(10)
N9 N8 In1 O5 112.86(12)
C28 N8 In1 O5 -57.80(10)
N9 N8 In1 N1 -31.64(11)
C28 N8 In1 N1 157.70(11)
N9 N8 In1 O1 38.05(11)
C28 N8 In1 O1 -132.61(11)
N9 N8 In1 N6 175.05(10)
C28 N8 In1 N6 4.39(13)
N9 N8 In1 N2 -99.65(12)
C28 N8 In1 N2 89.69(11)
N9 N8 In1 N7 -167.87(13)
C28 N8 In1 N7 21.48(10)
C6 N1 In1 O3 107.37(10)
C2 N1 In1 O3 -66.39(10)
C6 N1 In1 O5 -155.27(9)
C2 N1 In1 O5 30.98(13)
C6 N1 In1 N8 -89.17(10)
C2 N1 In1 N8 97.07(10)
C6 N1 In1 O1 -174.59(11)
C2 N1 In1 O1 11.65(9)
C6 N1 In1 N6 62.06(12)
C2 N1 In1 N6 -111.70(10)
C6 N1 In1 N2 11.68(9)
C2 N1 In1 N2 -162.08(11)
C6 N1 In1 N7 -35.80(12)
C2 N1 In1 N7 150.44(9)
C1 O1 In1 O3 72.55(10)
C1 O1 In1 O5 -179.52(11)
C1 O1 In1 N8 -96.11(10)
C1 O1 In1 N1 -12.02(10)
C1 O1 In1 N6 122.49(10)
C1 O1 In1 N2 -3.21(13)
C1 O1 In1 N7 -135.84(10)
C25 N6 In1 O3 -178.47(12)
C21 N6 In1 O3 7.91(9)
C25 N6 In1 O5 72.65(11)
C21 N6 In1 O5 -100.97(10)
C25 N6 In1 N8 8.41(13)
C21 N6 In1 N8 -165.21(9)
C25 N6 In1 N1 -130.44(10)
C21 N6 In1 N1 55.94(12)
C25 N6 In1 O1 129.66(10)
C21 N6 In1 O1 -43.96(11)
C25 N6 In1 N2 -83.62(11)
C21 N6 In1 N2 102.76(10)
C25 N6 In1 N7 -8.58(10)
C21 N6 In1 N7 177.80(10)
C7 N2 In1 O3 -110.29(8)
C18 N2 In1 O3 130.99(8)
C8 N2 In1 O3 7.75(8)
C7 N2 In1 O5 132.76(9)
C18 N2 In1 O5 14.04(12)
C8 N2 In1 O5 -109.20(10)
C7 N2 In1 N8 46.80(8)
C18 N2 In1 N8 -71.92(9)
C8 N2 In1 N8 164.84(8)
C7 N2 In1 N1 -31.79(8)
C18 N2 In1 N1 -150.52(9)
C8 N2 In1 N1 86.25(9)
C7 N2 In1 O1 -40.57(10)
C18 N2 In1 O1 -159.29(7)
C8 N2 In1 O1 77.47(10)
C7 N2 In1 N6 179.96(8)
C18 N2 In1 N6 61.23(8)
C8 N2 In1 N6 -62.01(8)
C7 N2 In1 N7 110.40(8)
C18 N2 In1 N7 -8.32(8)
C8 N2 In1 N7 -131.56(9)
C26 N7 In1 O3 25.66(11)
C27 N7 In1 O3 148.13(8)
C19 N7 In1 O3 -95.13(9)
C26 N7 In1 O5 -68.79(9)
C27 N7 In1 O5 53.69(8)
C19 N7 In1 O5 170.42(8)
C26 N7 In1 N8 -155.16(10)
C27 N7 In1 N8 -32.69(8)
C19 N7 In1 N8 84.05(8)
C26 N7 In1 N1 145.39(9)
C27 N7 In1 N1 -92.13(9)
C19 N7 In1 N1 24.60(10)
C26 N7 In1 O1 -111.74(9)
C27 N7 In1 O1 10.74(11)
C19 N7 In1 O1 127.47(8)
C26 N7 In1 N6 11.58(9)
C27 N7 In1 N6 134.05(9)
C19 N7 In1 N6 -109.21(8)
C26 N7 In1 N2 99.20(9)
C27 N7 In1 N2 -138.32(9)
C19 N7 In1 N2 -21.59(8)
